data_7003347
loop_
_publ_author_name
'Singh, Anupam'
'Anandhi, U.'
'Cinellu, Maria Agostina'
'Sharp, Paul R.'

_publ_section_title
;
 Diimine supported group 10 hydroxo, oxo, amido, and imido complexes
;
_journal_issue 17
_journal_name_full 'Dalton Transactions'
_journal_page_first 2314
_journal_page_last 2327
_journal_paper_doi 10.1039/b715663d
_journal_year 2008
_chemical_formula_moiety 'C50 H64 N6 Pd2 2+, 2(B F4 1-), 4(C H2 Cl2)'
_chemical_formula_sum 'C54 H72 B2 Cl8 F8 N6 Pd2'
_chemical_formula_weight 1475.20
_chemical_name_systematic
;
?
;
_space_group_IT_number 14
_symmetry_cell_setting monoclinic
_symmetry_space_group_name_Hall '-P 2ybc'
_symmetry_space_group_name_H-M 'P 1 21/c 1'
_atom_sites_solution_hydrogens geom
_atom_sites_solution_primary direct
_atom_sites_solution_secondary difmap
_audit_creation_method SHELXL-97
_cell_angle_alpha 90.00
_cell_angle_beta 77.461(5)
_cell_angle_gamma 90.00
_cell_formula_units_Z 2
_cell_length_a 11.627(4)
_cell_length_b 24.551(8)
_cell_length_c 11.490(4)
_cell_measurement_reflns_used 946
_cell_measurement_temperature 173(2)
_cell_measurement_theta_max 27.07
_cell_measurement_theta_min 2.80
_cell_volume 3201.6(19)
_computing_cell_refinement 'SMART (Bruker, 1998)'
_computing_data_collection 'SMART (Bruker, 1998)'
_computing_data_reduction 'SAINT (Bruker, 1998)'
_computing_molecular_graphics
;
L. J. Barbour, X-Seed - Graphical Interface to
SHELX-97 and POV-Ray, 1999
ORTEP (Johnson, 1976), ORTEP 3 for Windows (L. J. Farrugia, 1997)
;
_computing_publication_material 'CIFTAB (Sheldrick, 1997)'
_computing_structure_refinement
;
SHELXL-97 (Sheldrick, 1997), L. J. Barbour, X-Seed - Graphical Interface to
SHELX-97 and POV-Ray, 1999
;
_computing_structure_solution 'SHELXS-97 (Sheldrick, 1990)'
_diffrn_ambient_temperature 173(2)
_diffrn_measured_fraction_theta_full 0.989
_diffrn_measured_fraction_theta_max 0.989
_diffrn_measurement_device_type 'CCD area detector'
_diffrn_measurement_method 'phi and omega scans'
_diffrn_radiation_monochromator graphite
_diffrn_radiation_source 'fine-focus sealed tube'
_diffrn_radiation_type MoK\a
_diffrn_radiation_wavelength 0.71073
_diffrn_reflns_av_R_equivalents 0.0346
_diffrn_reflns_av_sigmaI/netI 0.0327
_diffrn_reflns_limit_h_max 14
_diffrn_reflns_limit_h_min -14
_diffrn_reflns_limit_k_max 25
_diffrn_reflns_limit_k_min -31
_diffrn_reflns_limit_l_max 14
_diffrn_reflns_limit_l_min -14
_diffrn_reflns_number 19471
_diffrn_reflns_theta_full 27.17
_diffrn_reflns_theta_max 27.17
_diffrn_reflns_theta_min 1.66
_diffrn_standards_decay_% 0.0
_exptl_absorpt_coefficient_mu 0.959
_exptl_absorpt_correction_T_max 0.9102
_exptl_absorpt_correction_T_min 0.6456
_exptl_absorpt_correction_type multi-scan
_exptl_absorpt_process_details
;
Data were corrected for decay and absorption using the program SADABS
based on the method of R.H. Blessing (Acta Cryst. A51, 33-38, 1995).
;
_exptl_crystal_colour orange-yellow
_exptl_crystal_density_diffrn 1.530
_exptl_crystal_density_method 'not measured'
_exptl_crystal_description block
_exptl_crystal_F_000 1496
_exptl_crystal_size_max 0.50
_exptl_crystal_size_mid 0.25
_exptl_crystal_size_min 0.10
_refine_diff_density_max 1.304
_refine_diff_density_min -1.272
_refine_diff_density_rms 0.095
_refine_ls_extinction_method none
_refine_ls_goodness_of_fit_ref 1.045
_refine_ls_hydrogen_treatment mixed
_refine_ls_matrix_type full
_refine_ls_number_parameters 367
_refine_ls_number_reflns 7033
_refine_ls_number_restraints 0
_refine_ls_restrained_S_all 1.045
_refine_ls_R_factor_all 0.0536
_refine_ls_R_factor_gt 0.0412
_refine_ls_shift/su_max 0.003
_refine_ls_shift/su_mean 0.000
_refine_ls_structure_factor_coef Fsqd
_refine_ls_weighting_details 'calc w=1/[\s^2^(Fo^2^)+(0.0493P)^2^+5.5886P] where P=(Fo^2^+2Fc^2^)/3'
_refine_ls_weighting_scheme calc
_refine_ls_wR_factor_gt 0.0996
_refine_ls_wR_factor_ref 0.1070
_reflns_number_gt 5786
_reflns_number_total 7033
_reflns_threshold_expression >2sigma(I)
_cod_data_source_file b715663d.txt
_cod_data_source_block Pd2(NHtol)2(bpy)2(BF4)2_(12,Ar=tol)
_cod_depositor_comments
;
The following automatic conversions were performed:
'_symmetry_cell_setting' value 'Monoclinic' changed to 'monoclinic'
according to '/home/saulius/struct/CIF-dictionaries/cif_core.dic'
dictionary named 'cif_core.dic' version 2.4.1 from 2010-06-29.

Automatic conversion script
Id: cif_fix_enum 1527 2010-12-29 10:47:43Z saulius 
;
_cod_original_cell_volume 3201.8(17)
_cod_original_sg_symbol_H-M 'P2(1)/c '
_cod_database_code 7003347

loop_
_symmetry_equiv_pos_as_xyz
'x, y, z'
'-x, y+1/2, -z+1/2'
'-x, -y, -z'
'x, -y-1/2, z-1/2'

loop_
_atom_site_label
_atom_site_type_symbol
_atom_site_fract_x
_atom_site_fract_y
_atom_site_fract_z
_atom_site_U_iso_or_equiv
_atom_site_adp_type
_atom_site_occupancy
_atom_site_symmetry_multiplicity
_atom_site_calc_flag
_atom_site_refinement_flags
_atom_site_disorder_assembly
_atom_site_disorder_group
Pd1 Pd 0.108257(19) 0.034388(9) 0.51337(2) 0.02004(8) Uani 1 1 d . . .
Cl1 Cl -0.47055(11) 0.15508(5) 0.17605(11) 0.0564(3) Uani 1 1 d . . .
F1 F -0.2353(3) 0.21495(14) 0.3952(3) 0.0901(11) Uani 1 1 d . . .
N1 N 0.2529(2) 0.02823(10) 0.5852(2) 0.0213(5) Uani 1 1 d . . .
B1 B -0.2728(4) 0.17232(19) 0.4690(4) 0.0392(10) Uiso 1 1 d . . .
H1 H -0.074(3) 0.0678(17) 0.458(3) 0.034(10) Uiso 1 1 d . . .
Cl2 Cl -0.24388(14) 0.13488(8) 0.01820(19) 0.0991(6) Uani 1 1 d . . .
F2 F -0.3420(3) 0.13800(13) 0.4184(3) 0.0863(11) Uani 1 1 d . . .
N3 N -0.0304(2) 0.03871(10) 0.4292(2) 0.0198(5) Uani 1 1 d . . .
C2 C 0.3229(3) 0.07283(12) 0.5731(3) 0.0210(6) Uani 1 1 d . . .
Cl3 Cl -0.01764(18) 0.26089(7) 0.65753(19) 0.1116(7) Uani 1 1 d . . .
F3 F -0.3402(3) 0.19137(12) 0.5734(2) 0.0700(9) Uani 1 1 d . . .
C3 C 0.4222(3) 0.07458(12) 0.6221(3) 0.0219(6) Uani 1 1 d . . .
H3 H 0.4704 0.1062 0.6121 0.026 Uiso 1 1 calc R . .
Cl4 Cl 0.00574(19) 0.15394(9) 0.74930(18) 0.1146(7) Uani 1 1 d . . .
F4 F -0.1778(2) 0.14193(10) 0.4928(2) 0.0530(6) Uani 1 1 d . . .
C4 C 0.4516(3) 0.03007(13) 0.6862(3) 0.0227(6) Uani 1 1 d . . .
C5 C 0.3819(3) -0.01608(13) 0.6904(3) 0.0264(7) Uani 1 1 d . . .
H5 H 0.4012 -0.0481 0.7285 0.032 Uiso 1 1 calc R . .
C6 C 0.2846(3) -0.01564(13) 0.6397(3) 0.0270(7) Uani 1 1 d . . .
H6 H 0.2383 -0.0478 0.6436 0.032 Uiso 1 1 calc R . .
C7 C 0.5503(3) 0.03293(13) 0.7555(3) 0.0252(6) Uani 1 1 d . . .
C8 C 0.6465(4) 0.07268(19) 0.6996(4) 0.0498(11) Uani 1 1 d . . .
H8A H 0.7092 0.0722 0.7445 0.075 Uiso 1 1 calc R . .
H8B H 0.6134 0.1095 0.7015 0.075 Uiso 1 1 calc R . .
H8C H 0.6790 0.0621 0.6168 0.075 Uiso 1 1 calc R . .
C9 C 0.6045(4) -0.02254(16) 0.7646(4) 0.0458(10) Uani 1 1 d . . .
H9A H 0.6341 -0.0373 0.6844 0.069 Uiso 1 1 calc R . .
H9B H 0.5448 -0.0471 0.8097 0.069 Uiso 1 1 calc R . .
H9C H 0.6698 -0.0191 0.8055 0.069 Uiso 1 1 calc R . .
N2 N 0.1815(2) 0.10922(10) 0.4710(2) 0.0214(5) Uani 1 1 d . . .
C10 C 0.4939(4) 0.0539(2) 0.8808(4) 0.0544(12) Uani 1 1 d . . .
H10A H 0.4353 0.0275 0.9210 0.082 Uiso 1 1 calc R . .
H10B H 0.4555 0.0889 0.8745 0.082 Uiso 1 1 calc R . .
H10C H 0.5550 0.0585 0.9269 0.082 Uiso 1 1 calc R . .
C12 C 0.2833(3) 0.11876(12) 0.5073(3) 0.0213(6) Uani 1 1 d . . .
C13 C 0.3417(3) 0.16827(13) 0.4863(3) 0.0229(6) Uani 1 1 d . . .
H13 H 0.4141 0.1733 0.5104 0.028 Uiso 1 1 calc R . .
C14 C 0.2952(3) 0.21084(13) 0.4299(3) 0.0244(6) Uani 1 1 d . . .
C15 C 0.1889(3) 0.20028(13) 0.3974(3) 0.0293(7) Uani 1 1 d . . .
H15 H 0.1527 0.2280 0.3602 0.035 Uiso 1 1 calc R . .
C16 C 0.1353(3) 0.15005(13) 0.4184(3) 0.0285(7) Uani 1 1 d . . .
H16 H 0.0630 0.1441 0.3948 0.034 Uiso 1 1 calc R . .
C17 C 0.3529(3) 0.26719(13) 0.4096(3) 0.0278(7) Uani 1 1 d . . .
C18 C 0.4810(3) 0.26590(15) 0.4225(4) 0.0353(8) Uani 1 1 d . . .
H18A H 0.4838 0.2553 0.5041 0.053 Uiso 1 1 calc R . .
H18B H 0.5161 0.3021 0.4054 0.053 Uiso 1 1 calc R . .
H18C H 0.5253 0.2394 0.3663 0.053 Uiso 1 1 calc R . .
C19 C 0.2819(3) 0.30582(14) 0.5038(4) 0.0389(9) Uani 1 1 d . . .
H19A H 0.2022 0.3101 0.4898 0.058 Uiso 1 1 calc R . .
H19B H 0.3209 0.3414 0.4981 0.058 Uiso 1 1 calc R . .
H19C H 0.2774 0.2906 0.5835 0.058 Uiso 1 1 calc R . .
C20 C 0.3500(4) 0.28818(16) 0.2845(4) 0.0431(10) Uani 1 1 d . . .
H20A H 0.3904 0.2622 0.2247 0.065 Uiso 1 1 calc R . .
H20B H 0.3898 0.3236 0.2716 0.065 Uiso 1 1 calc R . .
H20C H 0.2680 0.2922 0.2773 0.065 Uiso 1 1 calc R . .
C21 C 0.0092(3) 0.04192(12) 0.3022(3) 0.0216(6) Uani 1 1 d . . .
C22 C 0.0793(3) 0.00016(14) 0.2411(3) 0.0280(7) Uani 1 1 d . . .
H22 H 0.0975 -0.0307 0.2837 0.034 Uiso 1 1 calc R . .
C23 C 0.1221(3) 0.00343(15) 0.1191(3) 0.0333(8) Uani 1 1 d . . .
H23 H 0.1696 -0.0254 0.0794 0.040 Uiso 1 1 calc R . .
C24 C 0.0975(3) 0.04774(16) 0.0529(3) 0.0323(8) Uani 1 1 d . . .
C25 C 0.0254(3) 0.08849(15) 0.1136(3) 0.0320(7) Uani 1 1 d . . .
H25 H 0.0061 0.1189 0.0704 0.038 Uiso 1 1 calc R . .
C26 C -0.0192(3) 0.08570(13) 0.2360(3) 0.0270(7) Uani 1 1 d . . .
H26 H -0.0693 0.1138 0.2749 0.032 Uiso 1 1 calc R . .
C27 C 0.1470(4) 0.0513(2) -0.0794(3) 0.0467(10) Uani 1 1 d . . .
H27A H 0.2235 0.0698 -0.0940 0.070 Uiso 1 1 calc R . .
H27B H 0.0926 0.0718 -0.1170 0.070 Uiso 1 1 calc R . .
H27C H 0.1571 0.0145 -0.1131 0.070 Uiso 1 1 calc R . .
C1S C -0.3247(4) 0.17788(17) 0.1275(4) 0.0493(10) Uani 1 1 d . . .
H1S1 H -0.3251 0.2152 0.0948 0.059 Uiso 1 1 calc R . .
H1S2 H -0.2862 0.1794 0.1963 0.059 Uiso 1 1 calc R . .
C2S C -0.0930(4) 0.20349(19) 0.7206(5) 0.0557(11) Uani 1 1 d . . .
H2S1 H -0.1398 0.1885 0.6657 0.067 Uiso 1 1 calc R . .
H2S2 H -0.1480 0.2136 0.7960 0.067 Uiso 1 1 calc R . .

loop_
_atom_site_aniso_label
_atom_site_aniso_U_11
_atom_site_aniso_U_22
_atom_site_aniso_U_33
_atom_site_aniso_U_23
_atom_site_aniso_U_13
_atom_site_aniso_U_12
Pd1 0.02038(12) 0.01711(12) 0.02510(13) 0.00103(9) -0.01037(9) -0.00104(9)
Cl1 0.0602(7) 0.0452(6) 0.0655(7) 0.0144(5) -0.0172(6) -0.0059(5)
F1 0.083(2) 0.072(2) 0.102(3) 0.0484(19) 0.0071(19) -0.0087(18)
N1 0.0219(12) 0.0171(12) 0.0263(13) 0.0004(10) -0.0083(10) -0.0007(10)
Cl2 0.0689(9) 0.0983(12) 0.1288(15) -0.0523(11) -0.0188(9) 0.0253(9)
F2 0.110(3) 0.0547(18) 0.116(3) -0.0107(18) -0.073(2) 0.0081(18)
N3 0.0198(12) 0.0154(12) 0.0261(13) 0.0008(10) -0.0093(10) 0.0004(10)
C2 0.0245(15) 0.0187(14) 0.0203(15) -0.0012(11) -0.0058(12) 0.0006(12)
Cl3 0.1103(14) 0.0595(9) 0.1304(16) 0.0091(9) 0.0494(12) -0.0058(9)
F3 0.084(2) 0.0573(17) 0.0573(17) 0.0079(13) 0.0106(15) 0.0352(15)
C3 0.0227(15) 0.0191(14) 0.0250(15) 0.0003(12) -0.0074(12) -0.0014(11)
Cl4 0.1246(15) 0.1083(14) 0.0962(13) 0.0096(10) 0.0084(11) 0.0692(12)
F4 0.0421(13) 0.0531(15) 0.0626(16) -0.0047(12) -0.0081(12) 0.0132(11)
C4 0.0212(14) 0.0237(15) 0.0240(15) -0.0013(12) -0.0069(12) 0.0010(12)
C5 0.0269(16) 0.0227(15) 0.0327(18) 0.0058(13) -0.0130(14) -0.0004(12)
C6 0.0278(16) 0.0214(15) 0.0354(18) 0.0036(13) -0.0151(14) -0.0047(12)
C7 0.0237(15) 0.0261(16) 0.0289(16) 0.0014(13) -0.0125(12) 0.0000(13)
C8 0.038(2) 0.056(3) 0.065(3) 0.027(2) -0.031(2) -0.0196(19)
C9 0.039(2) 0.033(2) 0.076(3) -0.0054(19) -0.035(2) 0.0063(16)
N2 0.0233(13) 0.0180(12) 0.0251(13) 0.0000(10) -0.0097(10) 0.0003(10)
C10 0.045(2) 0.082(3) 0.042(2) -0.019(2) -0.0225(19) 0.012(2)
C12 0.0212(14) 0.0229(15) 0.0203(15) -0.0016(11) -0.0058(12) 0.0010(11)
C13 0.0239(15) 0.0234(15) 0.0229(15) 0.0010(12) -0.0080(12) -0.0020(12)
C14 0.0279(16) 0.0216(15) 0.0239(16) 0.0017(12) -0.0061(13) -0.0007(12)
C15 0.0334(18) 0.0219(16) 0.0373(19) 0.0068(13) -0.0183(15) -0.0007(13)
C16 0.0307(17) 0.0234(16) 0.0362(18) 0.0020(13) -0.0180(14) -0.0003(13)
C17 0.0325(17) 0.0194(15) 0.0328(18) 0.0044(13) -0.0102(14) -0.0039(13)
C18 0.0343(19) 0.0280(18) 0.045(2) 0.0059(15) -0.0109(16) -0.0068(14)
C19 0.042(2) 0.0219(17) 0.053(2) -0.0019(16) -0.0090(18) -0.0008(15)
C20 0.054(2) 0.037(2) 0.043(2) 0.0157(17) -0.0202(19) -0.0130(18)
C21 0.0190(14) 0.0221(15) 0.0262(15) -0.0005(12) -0.0104(12) -0.0036(11)
C22 0.0232(15) 0.0267(17) 0.0361(18) -0.0020(13) -0.0107(14) 0.0015(13)
C23 0.0239(16) 0.039(2) 0.0374(19) -0.0109(15) -0.0066(14) 0.0014(14)
C24 0.0255(17) 0.044(2) 0.0286(17) -0.0031(15) -0.0082(14) -0.0091(14)
C25 0.0336(18) 0.0355(19) 0.0290(18) 0.0067(14) -0.0118(14) -0.0061(15)
C26 0.0259(16) 0.0258(16) 0.0308(17) 0.0015(13) -0.0092(13) 0.0006(13)
C27 0.037(2) 0.069(3) 0.033(2) -0.0035(19) -0.0039(16) -0.013(2)
C1S 0.056(3) 0.034(2) 0.060(3) -0.0018(19) -0.016(2) -0.0045(19)
C2S 0.054(3) 0.045(3) 0.065(3) -0.006(2) -0.005(2) -0.001(2)

loop_
_atom_type_symbol
_atom_type_description
_atom_type_scat_dispersion_real
_atom_type_scat_dispersion_imag
_atom_type_scat_source
C C 0.0033 0.0016 'International Tables Vol C Tables 4.2.6.8 and 6.1.1.4'
H H 0.0000 0.0000 'International Tables Vol C Tables 4.2.6.8 and 6.1.1.4'
B B 0.0013 0.0007 'International Tables Vol C Tables 4.2.6.8 and 6.1.1.4'
N N 0.0061 0.0033 'International Tables Vol C Tables 4.2.6.8 and 6.1.1.4'
F F 0.0171 0.0103 'International Tables Vol C Tables 4.2.6.8 and 6.1.1.4'
Pd Pd -0.9988 1.0072 'International Tables Vol C Tables 4.2.6.8 and 6.1.1.4'
Cl Cl 0.1484 0.1585 'International Tables Vol C Tables 4.2.6.8 and 6.1.1.4'

loop_
_geom_angle_atom_site_label_1
_geom_angle_atom_site_label_2
_geom_angle_atom_site_label_3
_geom_angle
_geom_angle_site_symmetry_1
_geom_angle_site_symmetry_3
_geom_angle_publ_flag
N1 Pd1 N2 79.89(10) . . ?
N1 Pd1 N3 98.64(10) . 3_556 ?
N2 Pd1 N3 175.11(10) . 3_556 ?
N1 Pd1 N3 175.83(10) . . ?
N2 Pd1 N3 99.85(10) . . ?
N3 Pd1 N3 81.96(10) 3_556 . ?
N1 Pd1 Pd1 139.49(7) . 3_556 ?
N2 Pd1 Pd1 140.61(7) . 3_556 ?
N3 Pd1 Pd1 41.01(7) 3_556 3_556 ?
N3 Pd1 Pd1 40.96(7) . 3_556 ?
C6 N1 C2 118.7(3) . . ?
C6 N1 Pd1 125.9(2) . . ?
C2 N1 Pd1 115.46(19) . . ?
F1 B1 F3 109.3(4) . . ?
F1 B1 F2 110.2(4) . . ?
F3 B1 F2 107.6(4) . . ?
F1 B1 F4 111.8(4) . . ?
F3 B1 F4 109.6(3) . . ?
F2 B1 F4 108.2(4) . . ?
C21 N3 Pd1 113.38(18) . 3_556 ?
C21 N3 Pd1 111.70(18) . . ?
Pd1 N3 Pd1 98.04(10) 3_556 . ?
N1 C2 C3 121.1(3) . . ?
N1 C2 C12 114.9(3) . . ?
C3 C2 C12 124.0(3) . . ?
C2 C3 C4 120.5(3) . . ?
C5 C4 C3 116.6(3) . . ?
C5 C4 C7 121.1(3) . . ?
C3 C4 C7 122.2(3) . . ?
C6 C5 C4 120.3(3) . . ?
N1 C6 C5 122.5(3) . . ?
C9 C7 C8 109.2(3) . . ?
C9 C7 C4 111.4(3) . . ?
C8 C7 C4 112.1(3) . . ?
C9 C7 C10 109.6(3) . . ?
C8 C7 C10 107.9(3) . . ?
C4 C7 C10 106.7(3) . . ?
C16 N2 C12 118.0(3) . . ?
C16 N2 Pd1 126.4(2) . . ?
C12 N2 Pd1 115.40(19) . . ?
N2 C12 C13 121.6(3) . . ?
N2 C12 C2 114.4(3) . . ?
C13 C12 C2 124.0(3) . . ?
C12 C13 C14 120.8(3) . . ?
C15 C14 C13 116.1(3) . . ?
C15 C14 C17 120.8(3) . . ?
C13 C14 C17 123.0(3) . . ?
C16 C15 C14 120.9(3) . . ?
N2 C16 C15 122.5(3) . . ?
C18 C17 C14 111.7(3) . . ?
C18 C17 C20 108.5(3) . . ?
C14 C17 C20 110.3(3) . . ?
C18 C17 C19 109.3(3) . . ?
C14 C17 C19 107.4(3) . . ?
C20 C17 C19 109.5(3) . . ?
C26 C21 C22 118.1(3) . . ?
C26 C21 N3 122.3(3) . . ?
C22 C21 N3 119.6(3) . . ?
C23 C22 C21 120.5(3) . . ?
C22 C23 C24 121.8(3) . . ?
C25 C24 C23 117.5(3) . . ?
C25 C24 C27 121.4(3) . . ?
C23 C24 C27 121.1(4) . . ?
C26 C25 C24 121.5(3) . . ?
C25 C26 C21 120.5(3) . . ?
Cl2 C1S Cl1 111.5(2) . . ?
Cl3 C2S Cl4 110.5(3) . . ?

loop_
_geom_bond_atom_site_label_1
_geom_bond_atom_site_label_2
_geom_bond_distance
_geom_bond_site_symmetry_2
_geom_bond_publ_flag
Pd1 N1 2.034(3) . ?
Pd1 N2 2.039(3) . ?
Pd1 N3 2.053(3) 3_556 ?
Pd1 N3 2.055(2) . ?
Pd1 Pd1 3.1015(8) 3_556 ?
Cl1 C1S 1.758(5) . ?
F1 B1 1.358(5) . ?
N1 C6 1.337(4) . ?
N1 C2 1.353(4) . ?
B1 F3 1.365(5) . ?
B1 F2 1.378(5) . ?
B1 F4 1.407(5) . ?
Cl2 C1S 1.750(5) . ?
N3 C21 1.434(4) . ?
N3 Pd1 2.053(3) 3_556 ?
C2 C3 1.390(4) . ?
C2 C12 1.485(4) . ?
Cl3 C2S 1.733(5) . ?
C3 C4 1.401(4) . ?
Cl4 C2S 1.752(5) . ?
C4 C5 1.388(4) . ?
C4 C7 1.534(4) . ?
C5 C6 1.381(4) . ?
C7 C9 1.514(5) . ?
C7 C8 1.518(5) . ?
C7 C10 1.536(5) . ?
N2 C16 1.341(4) . ?
N2 C12 1.358(4) . ?
C12 C13 1.387(4) . ?
C13 C14 1.398(4) . ?
C14 C15 1.391(4) . ?
C14 C17 1.533(4) . ?
C15 C16 1.379(5) . ?
C17 C18 1.529(5) . ?
C17 C20 1.535(5) . ?
C17 C19 1.537(5) . ?
C21 C26 1.397(4) . ?
C21 C22 1.399(4) . ?
C22 C23 1.385(5) . ?
C23 C24 1.392(5) . ?
C24 C25 1.392(5) . ?
C24 C27 1.506(5) . ?
C25 C26 1.391(5) . ?
